data_4075479
loop_
_publ_author_name
'Miranda-Soto, Valent\'in'
'P\'erez-Torrente, Jes\'us J.'
'Oro, Luis A.'
'Lahoz, Fernando J.'
'Mart\'in, M. Luisa'
'Parra-Hake, Miguel'
'Grotjahn, Douglas B.'

_publ_section_title
;
 Effects of the Heterocycle and Its Substituents on Structure and
 Fluxionality in Rhodium(I) and Iridium(I) Complexes with the Hindered
 Thiolates 6-tert-Butylpyridine-2-thiolate and
 1-Alkyl-4-tert-butylimidazole-2-thiolate (alkyl = methyl andtert-butyl)
;
_journal_issue 18
_journal_name_full Organometallics
_journal_page_first 4374
_journal_paper_doi 10.1021/om060317t
_journal_volume 25
_journal_year 2006
_chemical_formula_moiety 'C34 H48 Ir2 N2 S2'
_chemical_formula_sum 'C34 H48 Ir2 N2 S2'
_chemical_formula_weight 933.26
_chemical_name_systematic
; 
 ? 
;
_space_group_IT_number 14
_symmetry_cell_setting monoclinic
_symmetry_space_group_name_Hall '-P 2ybc'
_symmetry_space_group_name_H-M 'P 1 21/c 1'
_atom_sites_solution_hydrogens geom
_atom_sites_solution_primary direct
_atom_sites_solution_secondary difmap
_audit_creation_method SHELXL-97
_cell_angle_alpha 90.00
_cell_angle_beta 117.252(5)
_cell_angle_gamma 90.00
_cell_formula_units_Z 4
_cell_length_a 11.665(3)
_cell_length_b 28.630(7)
_cell_length_c 11.170(3)
_cell_measurement_reflns_used 2281
_cell_measurement_temperature 223(2)
_cell_measurement_theta_max 21.26
_cell_measurement_theta_min 2.43
_cell_volume 3316.4(15)
_computing_cell_refinement 'SAINT+ v. 6.01 (Bruker AXS, 2000)'
_computing_data_collection 'SMART v. 5.611 (Bruker AXS, 2000)'
_computing_data_reduction 'SAINT+ v. 6.01 (Bruker AXS, 2000)'
_computing_molecular_graphics 'XP program, SHELXTL v6.12, Bruker2000'
_computing_publication_material 'XCIF program, SHELXTLv6.12, BrukerAXS'
_computing_structure_refinement 'SHELXL-97 (Sheldrick, 1997)'
_computing_structure_solution 'SHELXS-97 (Sheldrick, 1990)'
_diffrn_ambient_temperature 223(2)
_diffrn_detector_area_resol_mean 8.26
_diffrn_measured_fraction_theta_full 0.991
_diffrn_measured_fraction_theta_max 0.923
_diffrn_measurement_device_type 'Bruker SMART APEX CCD system'
_diffrn_measurement_method '\w rotations with narrow frames'
_diffrn_radiation_monochromator graphite
_diffrn_radiation_source 'fine-focus sealed tube'
_diffrn_radiation_type MoK\a
_diffrn_radiation_wavelength 0.71073
_diffrn_reflns_av_R_equivalents 0.0652
_diffrn_reflns_av_sigmaI/netI 0.0872
_diffrn_reflns_limit_h_max 15
_diffrn_reflns_limit_h_min -7
_diffrn_reflns_limit_k_max 37
_diffrn_reflns_limit_k_min -37
_diffrn_reflns_limit_l_max 13
_diffrn_reflns_limit_l_min -15
_diffrn_reflns_number 22228
_diffrn_reflns_theta_full 27.50
_diffrn_reflns_theta_max 28.76
_diffrn_reflns_theta_min 1.96
_diffrn_standards_decay_% 'no decay'
_exptl_absorpt_coefficient_mu 8.168
_exptl_absorpt_correction_T_max 0.6668
_exptl_absorpt_correction_T_min 0.3120
_exptl_absorpt_correction_type multi-scan
_exptl_absorpt_process_details
; 
 SADABS: Area-Detector Absorption Correction. (1996)  Bruker-AXS 
 within SAINT+ package, v. 6.01.                    
;
_exptl_crystal_colour red
_exptl_crystal_density_diffrn 1.869
_exptl_crystal_density_method 'not measured'
_exptl_crystal_description prism
_exptl_crystal_F_000 1808
_exptl_crystal_size_max 0.29
_exptl_crystal_size_mid 0.05
_exptl_crystal_size_min 0.05
_refine_diff_density_max 1.151
_refine_diff_density_min -1.053
_refine_diff_density_rms 0.198
_refine_ls_extinction_method none
_refine_ls_goodness_of_fit_ref 1.025
_refine_ls_hydrogen_treatment constr
_refine_ls_matrix_type full
_refine_ls_number_parameters 378
_refine_ls_number_reflns 7937
_refine_ls_number_restraints 6
_refine_ls_restrained_S_all 1.025
_refine_ls_R_factor_all 0.0872
_refine_ls_R_factor_gt 0.0532
_refine_ls_shift/su_max 0.000
_refine_ls_shift/su_mean 0.000
_refine_ls_structure_factor_coef Fsqd
_refine_ls_weighting_details 'calc w=1/[\s^2^(Fo^2^)+(0.0327P)^2^+0.0000P] where P=(Fo^2^+2Fc^2^)/3'
_refine_ls_weighting_scheme calc
_refine_ls_wR_factor_gt 0.0890
_refine_ls_wR_factor_ref 0.0989
_reflns_number_gt 5605
_reflns_number_total 7937
_reflns_threshold_expression >2sigma(I)
_cod_data_source_file om060317tsi20060409_093054.cif
_cod_data_source_block compd_2
_cod_original_cell_volume 3316.4(14)
_cod_original_sg_symbol_H-M P21/c
_cod_database_code 4075479

loop_
_symmetry_equiv_pos_as_xyz
'x, y, z'
'-x, y+1/2, -z+1/2'
'-x, -y, -z'
'x, -y-1/2, z-1/2'

loop_
_atom_site_label
_atom_site_type_symbol
_atom_site_fract_x
_atom_site_fract_y
_atom_site_fract_z
_atom_site_U_iso_or_equiv
_atom_site_adp_type
_atom_site_occupancy
_atom_site_symmetry_multiplicity
_atom_site_calc_flag
_atom_site_refinement_flags
Ir1 Ir 0.32345(3) 0.117921(11) 0.28498(3) 0.02898(9) Uani 1 1 d .
Ir2 Ir 0.32504(3) 0.074671(11) 0.05044(3) 0.03029(10) Uani 1 1 d .
S1 S 0.4329(2) 0.04979(7) 0.2766(2) 0.0332(5) Uani 1 1 d .
S2 S 0.1635(2) 0.06959(7) 0.1226(2) 0.0356(5) Uani 1 1 d .
N1 N 0.6793(6) 0.0749(2) 0.3396(6) 0.0336(17) Uani 1 1 d .
N2 N -0.0112(6) 0.1354(2) -0.0285(7) 0.0360(17) Uani 1 1 d .
C1 C 0.4918(8) 0.1585(3) 0.3925(8) 0.041(2) Uani 1 1 d .
H1 H 0.5717 0.1442 0.3988 0.049 Uiso 1 1 calc R
C2 C 0.4499(8) 0.1396(3) 0.4805(8) 0.043(2) Uani 1 1 d .
H2 H 0.5061 0.1143 0.5378 0.051 Uiso 1 1 calc R
C3 C 0.3823(11) 0.1664(4) 0.5458(9) 0.075(4) Uani 1 1 d .
H3A H 0.3644 0.1449 0.6035 0.091 Uiso 1 1 calc R
H3B H 0.4412 0.1905 0.6039 0.091 Uiso 1 1 calc R
C4 C 0.2614(10) 0.1888(4) 0.4524(9) 0.066(3) Uani 1 1 d .
H4A H 0.2766 0.2224 0.4504 0.079 Uiso 1 1 calc R
H4B H 0.1981 0.1847 0.4865 0.079 Uiso 1 1 calc R
C5 C 0.2049(8) 0.1700(3) 0.3101(9) 0.043(2) Uani 1 1 d .
H5 H 0.1126 0.1615 0.2713 0.051 Uiso 1 1 calc R
C6 C 0.2447(8) 0.1847(3) 0.2141(9) 0.042(2) Uani 1 1 d .
H6 H 0.1747 0.1848 0.1203 0.051 Uiso 1 1 calc R
C7 C 0.3470(10) 0.2206(3) 0.2412(11) 0.064(3) Uani 1 1 d .
H7A H 0.3561 0.2249 0.1589 0.076 Uiso 1 1 calc R
H7B H 0.3179 0.2504 0.2611 0.076 Uiso 1 1 calc R
C8 C 0.4749(9) 0.2096(3) 0.3526(10) 0.056(3) Uani 1 1 d .
H8A H 0.4884 0.2285 0.4312 0.067 Uiso 1 1 calc R
H8B H 0.5412 0.2184 0.3260 0.067 Uiso 1 1 calc R
C9 C 0.4755(8) 0.1112(3) 0.0354(8) 0.038(2) Uani 1 1 d .
H9 H 0.5510 0.1171 0.1236 0.045 Uiso 1 1 calc R
C10 C 0.4269(10) 0.1542(3) -0.0501(9) 0.054(3) Uani 1 1 d .
H10A H 0.4844 0.1616 -0.0896 0.064 Uiso 1 1 calc R
H10B H 0.4289 0.1805 0.0067 0.064 Uiso 1 1 calc R
C11 C 0.2898(9) 0.1480(3) -0.1629(9) 0.052(3) Uani 1 1 d .
H11A H 0.2455 0.1782 -0.1827 0.062 Uiso 1 1 calc R
H11B H 0.2934 0.1374 -0.2445 0.062 Uiso 1 1 calc R
C12 C 0.2140(8) 0.1136(3) -0.1270(8) 0.042(2) Uani 1 1 d .
H12 H 0.1335 0.1266 -0.1314 0.050 Uiso 1 1 calc R
C13 C 0.2070(8) 0.0651(3) -0.1563(8) 0.046(3) Uani 1 1 d .
H13 H 0.1223 0.0508 -0.1786 0.055 Uiso 1 1 calc R
C14 C 0.2789(10) 0.0418(4) -0.2239(10) 0.071(4) Uani 1 1 d .
H14A H 0.2387 0.0507 -0.3191 0.085 Uiso 1 1 calc R
H14B H 0.2709 0.0078 -0.2195 0.085 Uiso 1 1 calc R
C15 C 0.4220(9) 0.0548(3) -0.1590(9) 0.050(3) Uani 1 1 d .
H15A H 0.4716 0.0289 -0.1694 0.060 Uiso 1 1 calc R
H15B H 0.4341 0.0822 -0.2044 0.060 Uiso 1 1 calc R
C16 C 0.4703(8) 0.0653(3) -0.0117(8) 0.039(2) Uani 1 1 d .
H16 H 0.5428 0.0452 0.0491 0.046 Uiso 1 1 calc R
C17 C 0.6048(8) 0.0507(3) 0.3778(8) 0.035(2) Uani 1 1 d .
C18 C 0.6524(10) 0.0244(4) 0.4919(11) 0.080(4) Uani 1 1 d .
H18 H 0.5962 0.0070 0.5137 0.096 Uiso 1 1 calc R
C19 C 0.7823(11) 0.0234(5) 0.5747(11) 0.085(4) Uani 1 1 d .
H19 H 0.8164 0.0058 0.6546 0.102 Uiso 1 1 calc R
C20 C 0.8620(9) 0.0486(4) 0.5390(9) 0.056(3) Uani 1 1 d .
H20 H 0.9517 0.0483 0.5939 0.067 Uiso 1 1 calc R
C21 C 0.8087(8) 0.0743(3) 0.4212(8) 0.038(2) Uani 1 1 d .
C22 C 0.8950(10) 0.1019(4) 0.3768(11) 0.060(3) Uani 1 1 d D
C23A C 0.9722(15) 0.1370(5) 0.4988(16) 0.106(7) Uani 0.860(17) 1 d PD
C23B C 1.042(4) 0.0991(19) 0.453(5) 0.018(13) Uiso 0.140(17) 1 d PD
C24A C 0.9911(14) 0.0695(6) 0.3687(18) 0.096(7) Uani 0.860(17) 1 d PD
C24B C 0.865(6) 0.074(2) 0.237(5) 0.04(2) Uiso 0.140(17) 1 d PD
C25A C 0.8160(13) 0.1319(6) 0.2558(15) 0.078(6) Uani 0.860(17) 1 d PD
C25B C 0.842(6) 0.1509(16) 0.336(7) 0.034(17) Uiso 0.140(17) 1 d PD
C26 C 0.0053(8) 0.0905(3) 0.0091(9) 0.040(2) Uani 1 1 d .
C27 C -0.0920(9) 0.0589(3) -0.0328(12) 0.074(4) Uani 1 1 d .
H27 H -0.0757 0.0277 -0.0033 0.089 Uiso 1 1 calc R
C28 C -0.2162(11) 0.0735(4) -0.1202(15) 0.104(6) Uani 1 1 d .
H28 H -0.2858 0.0525 -0.1513 0.125 Uiso 1 1 calc R
C29 C -0.2351(10) 0.1201(4) -0.1607(12) 0.079(4) Uani 1 1 d .
H29 H -0.3179 0.1308 -0.2212 0.095 Uiso 1 1 calc R
C30 C -0.1328(9) 0.1504(3) -0.1122(9) 0.047(3) Uani 1 1 d .
C31 C -0.1444(9) 0.2022(3) -0.1438(10) 0.049(3) Uani 1 1 d .
C32 C -0.2715(11) 0.2146(4) -0.2639(13) 0.107(5) Uani 1 1 d .
H32A H -0.2804 0.1971 -0.3421 0.161 Uiso 1 1 calc R
H32B H -0.2733 0.2478 -0.2822 0.161 Uiso 1 1 calc R
H32C H -0.3421 0.2069 -0.2443 0.161 Uiso 1 1 calc R
C33 C -0.1326(13) 0.2282(4) -0.0190(12) 0.101(5) Uani 1 1 d .
H33A H -0.2035 0.2193 -0.0010 0.151 Uiso 1 1 calc R
H33B H -0.1354 0.2616 -0.0346 0.151 Uiso 1 1 calc R
H33C H -0.0515 0.2201 0.0577 0.151 Uiso 1 1 calc R
C34 C -0.0322(11) 0.2188(4) -0.1708(11) 0.080(4) Uani 1 1 d .
H34A H 0.0493 0.2114 -0.0938 0.120 Uiso 1 1 calc R
H34B H -0.0384 0.2523 -0.1855 0.120 Uiso 1 1 calc R
H34C H -0.0373 0.2032 -0.2501 0.120 Uiso 1 1 calc R

loop_
_atom_site_aniso_label
_atom_site_aniso_U_11
_atom_site_aniso_U_22
_atom_site_aniso_U_33
_atom_site_aniso_U_23
_atom_site_aniso_U_13
_atom_site_aniso_U_12
Ir1 0.02808(18) 0.03103(19) 0.02910(16) 0.00169(15) 0.01420(13) -0.00170(14)
Ir2 0.02985(19) 0.02956(19) 0.02989(17) 0.00096(15) 0.01234(13) 0.00181(14)
S1 0.0327(12) 0.0342(12) 0.0350(11) 0.0096(10) 0.0174(9) 0.0037(9)
S2 0.0295(12) 0.0306(12) 0.0461(12) -0.0023(10) 0.0169(10) -0.0031(9)
N1 0.031(4) 0.037(4) 0.033(4) 0.002(3) 0.015(3) -0.002(3)
N2 0.030(4) 0.032(4) 0.047(4) -0.006(3) 0.018(3) -0.004(3)
C1 0.037(5) 0.043(6) 0.041(5) -0.004(4) 0.016(4) -0.009(4)
C2 0.030(5) 0.072(7) 0.023(4) 0.001(4) 0.010(4) 0.011(5)
C3 0.066(8) 0.128(11) 0.030(5) -0.003(6) 0.021(5) 0.026(7)
C4 0.056(7) 0.090(9) 0.051(6) -0.028(6) 0.024(5) 0.009(6)
C5 0.030(5) 0.040(6) 0.048(5) -0.005(5) 0.009(4) 0.008(4)
C6 0.037(6) 0.033(5) 0.042(5) 0.001(4) 0.004(4) 0.000(4)
C7 0.077(8) 0.031(6) 0.075(8) 0.000(5) 0.028(6) -0.003(5)
C8 0.059(7) 0.045(6) 0.066(7) -0.009(5) 0.030(6) -0.015(5)
C9 0.036(5) 0.048(6) 0.028(4) 0.008(4) 0.013(4) -0.006(4)
C10 0.073(8) 0.045(6) 0.052(6) 0.017(5) 0.036(5) 0.000(5)
C11 0.061(7) 0.052(7) 0.056(6) 0.014(5) 0.038(5) 0.019(5)
C12 0.030(5) 0.054(6) 0.031(4) -0.003(5) 0.005(4) 0.017(4)
C13 0.031(5) 0.064(7) 0.034(5) -0.010(5) 0.007(4) 0.008(5)
C14 0.063(8) 0.098(9) 0.042(6) -0.017(6) 0.017(5) 0.019(7)
C15 0.051(7) 0.054(6) 0.049(6) -0.009(5) 0.025(5) 0.015(5)
C16 0.038(5) 0.046(6) 0.035(5) 0.010(4) 0.019(4) 0.008(4)
C17 0.033(5) 0.041(5) 0.035(5) 0.012(4) 0.019(4) 0.009(4)
C18 0.038(7) 0.120(11) 0.078(8) 0.065(8) 0.023(6) 0.013(6)
C19 0.056(8) 0.137(12) 0.064(7) 0.074(8) 0.031(6) 0.029(7)
C20 0.036(6) 0.083(8) 0.040(5) 0.012(5) 0.011(4) 0.017(5)
C21 0.029(5) 0.044(6) 0.033(4) 0.000(4) 0.008(4) 0.008(4)
C22 0.037(6) 0.068(8) 0.074(7) 0.006(6) 0.023(5) -0.013(5)
C23A 0.094(13) 0.081(12) 0.111(14) -0.023(10) 0.020(10) -0.047(10)
C24A 0.065(11) 0.103(13) 0.153(17) 0.049(12) 0.079(12) 0.028(9)
C25A 0.066(10) 0.102(13) 0.068(10) 0.055(9) 0.032(8) -0.004(8)
C26 0.027(5) 0.037(5) 0.057(6) -0.015(5) 0.019(4) -0.001(4)
C27 0.030(6) 0.036(6) 0.126(10) -0.022(6) 0.009(6) -0.004(5)
C28 0.039(7) 0.058(8) 0.176(15) -0.036(9) 0.016(8) -0.017(6)
C29 0.033(6) 0.064(8) 0.099(9) -0.032(7) -0.006(6) 0.001(6)
C30 0.035(6) 0.047(6) 0.047(5) -0.016(5) 0.007(4) 0.003(5)
C31 0.045(6) 0.049(6) 0.050(6) 0.004(5) 0.019(5) 0.014(5)
C32 0.058(8) 0.091(10) 0.115(11) 0.016(9) -0.010(8) 0.011(7)
C33 0.156(14) 0.044(8) 0.100(10) -0.010(7) 0.057(9) 0.026(8)
C34 0.090(10) 0.065(8) 0.080(9) 0.021(7) 0.035(7) 0.013(7)

loop_
_atom_type_symbol
_atom_type_description
_atom_type_scat_dispersion_real
_atom_type_scat_dispersion_imag
_atom_type_scat_source
C C 0.0033 0.0016 'International Tables Vol C Tables 4.2.6.8 and 6.1.1.4'
H H 0.0000 0.0000 'International Tables Vol C Tables 4.2.6.8 and 6.1.1.4'
N N 0.0061 0.0033 'International Tables Vol C Tables 4.2.6.8 and 6.1.1.4'
S S 0.1246 0.1234 'International Tables Vol C Tables 4.2.6.8 and 6.1.1.4'
Ir Ir -1.4442 7.9887 'International Tables Vol C Tables 4.2.6.8 and 6.1.1.4'

loop_
_geom_angle_atom_site_label_1
_geom_angle_atom_site_label_2
_geom_angle_atom_site_label_3
_geom_angle
C2 Ir1 C6 95.8(4)
C2 Ir1 C1 38.6(3)
C6 Ir1 C1 81.2(3)
C2 Ir1 C5 81.1(3)
C6 Ir1 C5 38.8(3)
C1 Ir1 C5 91.7(4)
C2 Ir1 S1 98.7(3)
C6 Ir1 S1 152.3(3)
C1 Ir1 S1 95.6(3)
C5 Ir1 S1 167.8(3)
C2 Ir1 S2 154.9(3)
C6 Ir1 S2 100.8(2)
C1 Ir1 S2 163.2(3)
C5 Ir1 S2 100.3(2)
S1 Ir1 S2 74.73(7)
C13 Ir2 C9 97.3(4)
C13 Ir2 C12 39.3(3)
C9 Ir2 C12 80.8(3)
C13 Ir2 C16 81.0(3)
C9 Ir2 C16 38.8(3)
C12 Ir2 C16 89.9(3)
C13 Ir2 S1 154.2(3)
C9 Ir2 S1 100.3(2)
C12 Ir2 S1 163.3(2)
C16 Ir2 S1 101.4(2)
C13 Ir2 S2 98.3(3)
C9 Ir2 S2 151.1(3)
C12 Ir2 S2 96.3(3)
C16 Ir2 S2 169.2(2)
S1 Ir2 S2 74.59(8)
C17 S1 Ir1 115.6(3)
C17 S1 Ir2 124.4(3)
Ir1 S1 Ir2 76.08(6)
C26 S2 Ir1 122.7(3)
C26 S2 Ir2 117.3(3)
Ir1 S2 Ir2 75.75(7)
C17 N1 C21 117.9(7)
C26 N2 C30 118.2(7)
C2 C1 C8 122.9(9)
C2 C1 Ir1 69.7(5)
C8 C1 Ir1 113.6(6)
C2 C1 H1 114.3
C8 C1 H1 114.3
Ir1 C1 H1 114.3
C1 C2 C3 125.1(10)
C1 C2 Ir1 71.7(5)
C3 C2 Ir1 112.4(6)
C1 C2 H2 113.5
C3 C2 H2 113.5
Ir1 C2 H2 113.5
C4 C3 C2 115.2(8)
C4 C3 H3A 108.5
C2 C3 H3A 108.5
C4 C3 H3B 108.5
C2 C3 H3B 108.5
H3A C3 H3B 107.5
C3 C4 C5 113.9(8)
C3 C4 H4A 108.8
C5 C4 H4A 108.8
C3 C4 H4B 108.8
C5 C4 H4B 108.8
H4A C4 H4B 107.7
C6 C5 C4 123.7(9)
C6 C5 Ir1 69.6(5)
C4 C5 Ir1 112.9(6)
C6 C5 H5 114.2
C4 C5 H5 114.2
Ir1 C5 H5 114.2
C5 C6 C7 124.0(9)
C5 C6 Ir1 71.6(5)
C7 C6 Ir1 112.1(6)
C5 C6 H6 114.0
C7 C6 H6 114.0
Ir1 C6 H6 114.0
C8 C7 C6 115.4(8)
C8 C7 H7A 108.4
C6 C7 H7A 108.4
C8 C7 H7B 108.4
C6 C7 H7B 108.4
H7A C7 H7B 107.5
C7 C8 C1 113.6(8)
C7 C8 H8A 108.9
C1 C8 H8A 108.9
C7 C8 H8B 108.9
C1 C8 H8B 108.9
H8A C8 H8B 107.7
C16 C9 C10 126.1(8)
C16 C9 Ir2 70.8(5)
C10 C9 Ir2 111.8(6)
C16 C9 H9 113.5
C10 C9 H9 113.5
Ir2 C9 H9 113.5
C9 C10 C11 112.2(8)
C9 C10 H10A 109.2
C11 C10 H10A 109.2
C9 C10 H10B 109.2
C11 C10 H10B 109.2
H10A C10 H10B 107.9
C12 C11 C10 112.3(7)
C12 C11 H11A 109.1
C10 C11 H11A 109.1
C12 C11 H11B 109.1
C10 C11 H11B 109.1
H11A C11 H11B 107.9
C13 C12 C11 124.1(9)
C13 C12 Ir2 69.4(5)
C11 C12 Ir2 114.4(6)
C13 C12 H12 113.8
C11 C12 H12 113.8
Ir2 C12 H12 113.8
C12 C13 C14 124.0(10)
C12 C13 Ir2 71.3(5)
C14 C13 Ir2 111.9(6)
C12 C13 H13 114.1
C14 C13 H13 114.1
Ir2 C13 H13 114.1
C13 C14 C15 112.8(8)
C13 C14 H14A 109.0
C15 C14 H14A 109.0
C13 C14 H14B 109.0
C15 C14 H14B 109.0
H14A C14 H14B 107.8
C16 C15 C14 110.4(8)
C16 C15 H15A 109.6
C14 C15 H15A 109.6
C16 C15 H15B 109.6
C14 C15 H15B 109.6
H15A C15 H15B 108.1
C9 C16 C15 121.7(8)
C9 C16 Ir2 70.4(5)
C15 C16 Ir2 115.3(6)
C9 C16 H16 114.1
C15 C16 H16 114.1
Ir2 C16 H16 114.1
N1 C17 C18 122.9(8)
N1 C17 S1 120.9(6)
C18 C17 S1 116.1(7)
C17 C18 C19 119.7(10)
C17 C18 H18 120.1
C19 C18 H18 120.1
C18 C19 C20 118.8(9)
C18 C19 H19 120.6
C20 C19 H19 120.6
C19 C20 C21 119.2(9)
C19 C20 H20 120.4
C21 C20 H20 120.4
N1 C21 C20 121.4(9)
N1 C21 C22 118.0(8)
C20 C21 C22 120.5(8)
C24A C22 C25A 117.9(12)
C24A C22 C25B 141(3)
C24A C22 C23B 47(2)
C25A C22 C23B 127(2)
C25B C22 C23B 115(3)
C24A C22 C21 108.9(10)
C25A C22 C21 111.2(8)
C25B C22 C21 110(3)
C23B C22 C21 122(2)
C24A C22 C23A 107.3(12)
C25A C22 C23A 106.3(11)
C25B C22 C23A 71(3)
C23B C22 C23A 60(2)
C21 C22 C23A 104.2(10)
C24A C22 C24B 58(2)
C25A C22 C24B 70(2)
C25B C22 C24B 106(3)
C23B C22 C24B 101(3)
C21 C22 C24B 100(2)
C23A C22 C24B 155(3)
C23B C23A C22 57.6(16)
C23B C23A C25B 99(3)
C22 C23A C25B 52.5(17)
C24A C23B C22 65(2)
C24A C23B C23A 127(3)
C22 C23B C23A 62.0(18)
C23B C24A C22 68(2)
C23B C24A C24B 127(3)
C22 C24A C24B 66(2)
C24A C24B C22 55.6(17)
C24A C24B C25A 100(3)
C22 C24B C25A 51.6(16)
C25B C25A C22 72(3)
C25B C25A C24B 130(3)
C22 C25A C24B 58.9(17)
C25A C25B C22 71(3)
C25A C25B C23A 125(4)
C22 C25B C23A 56.7(19)
N2 C26 C27 123.8(8)
N2 C26 S2 119.7(6)
C27 C26 S2 116.5(7)
C26 C27 C28 118.6(10)
C26 C27 H27 120.7
C28 C27 H27 120.7
C27 C28 C29 118.4(10)
C27 C28 H28 120.8
C29 C28 H28 120.8
C30 C29 C28 119.9(10)
C30 C29 H29 120.1
C28 C29 H29 120.1
N2 C30 C29 121.1(9)
N2 C30 C31 115.0(8)
C29 C30 C31 123.9(9)
C30 C31 C32 112.4(9)
C30 C31 C33 107.6(9)
C32 C31 C33 109.6(10)
C30 C31 C34 110.7(8)
C32 C31 C34 109.1(10)
C33 C31 C34 107.3(9)
C31 C32 H32A 109.5
C31 C32 H32B 109.5
H32A C32 H32B 109.5
C31 C32 H32C 109.5
H32A C32 H32C 109.5
H32B C32 H32C 109.5
C31 C33 H33A 109.5
C31 C33 H33B 109.5
H33A C33 H33B 109.5
C31 C33 H33C 109.5
H33A C33 H33C 109.5
H33B C33 H33C 109.5
C31 C34 H34A 109.5
C31 C34 H34B 109.5
H34A C34 H34B 109.5
C31 C34 H34C 109.5
H34A C34 H34C 109.5
H34B C34 H34C 109.5

loop_
_geom_bond_atom_site_label_1
_geom_bond_atom_site_label_2
_geom_bond_distance
Ir1 C2 2.093(8)
Ir1 C6 2.112(8)
Ir1 C1 2.119(8)
Ir1 C5 2.138(9)
Ir1 S1 2.357(2)
Ir1 S2 2.363(2)
Ir2 C13 2.096(8)
Ir2 C9 2.115(8)
Ir2 C12 2.120(8)
Ir2 C16 2.121(9)
Ir2 S1 2.358(2)
Ir2 S2 2.369(2)
S1 C17 1.795(8)
S2 C26 1.798(9)
N1 C17 1.326(10)
N1 C21 1.360(10)
N2 C26 1.339(10)
N2 C30 1.362(10)
C1 C2 1.393(12)
C1 C8 1.514(12)
C1 H1 0.9900
C2 C3 1.505(13)
C2 H2 0.9900
C3 C4 1.465(13)
C3 H3A 0.9800
C3 H3B 0.9800
C4 C5 1.514(12)
C4 H4A 0.9800
C4 H4B 0.9800
C5 C6 1.413(13)
C5 H5 0.9900
C6 C7 1.497(12)
C6 H6 0.9900
C7 C8 1.475(12)
C7 H7A 0.9800
C7 H7B 0.9800
C8 H8A 0.9800
C8 H8B 0.9800
C9 C16 1.407(11)
C9 C10 1.500(11)
C9 H9 0.9900
C10 C11 1.527(12)
C10 H10A 0.9800
C10 H10B 0.9800
C11 C12 1.496(13)
C11 H11A 0.9800
C11 H11B 0.9800
C12 C13 1.419(11)
C12 H12 0.9900
C13 C14 1.516(13)
C13 H13 0.9900
C14 C15 1.530(13)
C14 H14A 0.9800
C14 H14B 0.9800
C15 C16 1.505(11)
C15 H15A 0.9800
C15 H15B 0.9800
C16 H16 0.9900
C17 C18 1.361(12)
C18 C19 1.368(13)
C18 H18 0.9400
C19 C20 1.372(14)
C19 H19 0.9400
C20 C21 1.383(12)
C20 H20 0.9400
C21 C22 1.529(13)
C22 C24A 1.489(17)
C22 C25A 1.509(15)
C22 C25B 1.52(4)
C22 C23B 1.53(4)
C22 C23A 1.597(16)
C22 C24B 1.65(4)
C23A C23B 1.57(5)
C23B C24A 1.20(5)
C24A C24B 1.54(6)
C25A C25B 0.97(6)
C26 C27 1.357(12)
C27 C28 1.391(13)
C27 H27 0.9400
C28 C29 1.395(14)
C28 H28 0.9400
C29 C30 1.371(13)
C29 H29 0.9400
C30 C31 1.516(13)
C31 C32 1.518(13)
C31 C33 1.530(14)
C31 C34 1.546(14)
C32 H32A 0.9700
C32 H32B 0.9700
C32 H32C 0.9700
C33 H33A 0.9700
C33 H33B 0.9700
C33 H33C 0.9700
C34 H34A 0.9700
C34 H34B 0.9700
C34 H34C 0.9700

loop_
_geom_torsion_atom_site_label_1
_geom_torsion_atom_site_label_2
_geom_torsion_atom_site_label_3
_geom_torsion_atom_site_label_4
_geom_torsion
C2 Ir1 S1 C17 -29.4(4)
C6 Ir1 S1 C17 91.2(6)
C1 Ir1 S1 C17 9.4(4)
C5 Ir1 S1 C17 -117.4(11)
S2 Ir1 S1 C17 175.4(3)
C2 Ir1 S1 Ir2 -151.1(3)
C6 Ir1 S1 Ir2 -30.5(5)
C1 Ir1 S1 Ir2 -112.3(2)
C5 Ir1 S1 Ir2 120.9(11)
S2 Ir1 S1 Ir2 53.64(7)
C13 Ir2 S1 C17 118.0(7)
C9 Ir2 S1 C17 -14.4(4)
C12 Ir2 S1 C17 -106.8(10)
C16 Ir2 S1 C17 25.1(4)
S2 Ir2 S1 C17 -165.2(4)
C13 Ir2 S1 Ir1 -130.4(6)
C9 Ir2 S1 Ir1 97.3(3)
C12 Ir2 S1 Ir1 4.9(9)
C16 Ir2 S1 Ir1 136.8(2)
S2 Ir2 S1 Ir1 -53.52(6)
C2 Ir1 S2 C26 115.4(7)
C6 Ir1 S2 C26 -15.1(5)
C1 Ir1 S2 C26 -110.4(9)
C5 Ir1 S2 C26 24.4(5)
S1 Ir1 S2 C26 -167.0(4)
C2 Ir1 S2 Ir2 -131.0(6)
C6 Ir1 S2 Ir2 98.5(3)
C1 Ir1 S2 Ir2 3.2(9)
C5 Ir1 S2 Ir2 138.0(3)
S1 Ir1 S2 Ir2 -53.41(6)
C13 Ir2 S2 C26 -32.2(4)
C9 Ir2 S2 C26 89.8(5)
C12 Ir2 S2 C26 7.4(4)
C16 Ir2 S2 C26 -117.3(12)
S1 Ir2 S2 C26 173.2(3)
C13 Ir2 S2 Ir1 -152.0(3)
C9 Ir2 S2 Ir1 -30.0(5)
C12 Ir2 S2 Ir1 -112.4(2)
C16 Ir2 S2 Ir1 122.9(12)
S1 Ir2 S2 Ir1 53.40(7)
C6 Ir1 C1 C2 110.9(6)
C5 Ir1 C1 C2 73.4(6)
S1 Ir1 C1 C2 -96.9(5)
S2 Ir1 C1 C2 -150.9(7)
C2 Ir1 C1 C8 -118.0(10)
C6 Ir1 C1 C8 -7.1(7)
C5 Ir1 C1 C8 -44.6(7)
S1 Ir1 C1 C8 145.1(7)
S2 Ir1 C1 C8 91.1(11)
C8 C1 C2 C3 0.7(14)
Ir1 C1 C2 C3 -105.0(9)
C8 C1 C2 Ir1 105.6(8)
C6 Ir1 C2 C1 -68.1(6)
C5 Ir1 C2 C1 -104.2(6)
S1 Ir1 C2 C1 88.2(5)
S2 Ir1 C2 C1 160.6(5)
C6 Ir1 C2 C3 53.1(8)
C1 Ir1 C2 C3 121.2(10)
C5 Ir1 C2 C3 17.0(8)
S1 Ir1 C2 C3 -150.6(8)
S2 Ir1 C2 C3 -78.2(10)
C1 C2 C3 C4 58.8(15)
Ir1 C2 C3 C4 -24.0(14)
C2 C3 C4 C5 17.2(16)
C3 C4 C5 C6 -82.6(13)
C3 C4 C5 Ir1 -2.6(13)
C2 Ir1 C5 C6 110.9(6)
C1 Ir1 C5 C6 73.7(5)
S1 Ir1 C5 C6 -159.2(9)
S2 Ir1 C5 C6 -94.5(5)
C2 Ir1 C5 C4 -8.1(8)
C6 Ir1 C5 C4 -119.1(10)
C1 Ir1 C5 C4 -45.4(8)
S1 Ir1 C5 C4 81.8(13)
S2 Ir1 C5 C4 146.5(7)
C4 C5 C6 C7 -0.1(14)
Ir1 C5 C6 C7 -104.7(9)
C4 C5 C6 Ir1 104.6(8)
C2 Ir1 C6 C5 -68.0(6)
C1 Ir1 C6 C5 -103.9(5)
S1 Ir1 C6 C5 170.7(4)
S2 Ir1 C6 C5 93.1(5)
C2 Ir1 C6 C7 52.0(8)
C1 Ir1 C6 C7 16.1(7)
C5 Ir1 C6 C7 120.0(9)
S1 Ir1 C6 C7 -69.2(9)
S2 Ir1 C6 C7 -146.9(7)
C5 C6 C7 C8 58.9(14)
Ir1 C6 C7 C8 -23.2(12)
C6 C7 C8 C1 17.4(14)
C2 C1 C8 C7 -83.7(12)
Ir1 C1 C8 C7 -3.4(12)
C13 Ir2 C9 C16 -65.6(5)
C12 Ir2 C9 C16 -101.5(5)
S1 Ir2 C9 C16 95.4(4)
S2 Ir2 C9 C16 172.2(4)
C13 Ir2 C9 C10 56.5(7)
C12 Ir2 C9 C10 20.7(6)
C16 Ir2 C9 C10 122.2(8)
S1 Ir2 C9 C10 -142.4(6)
S2 Ir2 C9 C10 -65.7(8)
C16 C9 C10 C11 49.2(13)
Ir2 C9 C10 C11 -32.4(10)
C9 C10 C11 C12 27.9(12)
C10 C11 C12 C13 -91.4(10)
C10 C11 C12 Ir2 -10.6(10)
C9 Ir2 C12 C13 113.7(6)
C16 Ir2 C12 C13 75.8(6)
S1 Ir2 C12 C13 -151.1(8)
S2 Ir2 C12 C13 -95.3(5)
C13 Ir2 C12 C11 -119.1(9)
C9 Ir2 C12 C11 -5.5(7)
C16 Ir2 C12 C11 -43.3(7)
S1 Ir2 C12 C11 89.8(11)
S2 Ir2 C12 C11 145.5(6)
C11 C12 C13 C14 2.0(13)
Ir2 C12 C13 C14 -104.2(8)
C11 C12 C13 Ir2 106.2(8)
C9 Ir2 C13 C12 -65.7(6)
C16 Ir2 C13 C12 -101.0(6)
S1 Ir2 C13 C12 161.4(5)
S2 Ir2 C13 C12 89.9(5)
C9 Ir2 C13 C14 54.3(8)
C12 Ir2 C13 C14 120.0(11)
C16 Ir2 C13 C14 19.0(8)
S1 Ir2 C13 C14 -78.5(11)
S2 Ir2 C13 C14 -150.1(8)
C12 C13 C14 C15 49.1(12)
Ir2 C13 C14 C15 -32.4(12)
C13 C14 C15 C16 29.6(12)
C10 C9 C16 C15 4.8(14)
Ir2 C9 C16 C15 108.2(8)
C10 C9 C16 Ir2 -103.5(9)
C14 C15 C16 C9 -95.3(10)
C14 C15 C16 Ir2 -13.6(10)
C13 Ir2 C16 C9 113.8(5)
C12 Ir2 C16 C9 75.3(5)
S1 Ir2 C16 C9 -92.3(4)
S2 Ir2 C16 C9 -159.5(10)
C13 Ir2 C16 C15 -2.9(7)
C9 Ir2 C16 C15 -116.7(8)
C12 Ir2 C16 C15 -41.4(7)
S1 Ir2 C16 C15 151.0(6)
S2 Ir2 C16 C15 83.9(14)
C21 N1 C17 C18 -2.3(14)
C21 N1 C17 S1 179.7(6)
Ir1 S1 C17 N1 -75.5(8)
Ir2 S1 C17 N1 14.7(9)
Ir1 S1 C17 C18 106.3(8)
Ir2 S1 C17 C18 -163.5(7)
N1 C17 C18 C19 2.1(18)
S1 C17 C18 C19 -179.7(10)
C17 C18 C19 C20 -1(2)
C18 C19 C20 C21 0.4(19)
C17 N1 C21 C20 1.5(13)
C17 N1 C21 C22 179.6(8)
C19 C20 C21 N1 -0.6(16)
C19 C20 C21 C22 -178.7(11)
N1 C21 C22 C24A -122.5(11)
C20 C21 C22 C24A 55.5(14)
N1 C21 C22 C25A 9.0(14)
C20 C21 C22 C25A -172.9(12)
N1 C21 C22 C25B 49(3)
C20 C21 C22 C25B -133(3)
N1 C21 C22 C23B -173(3)
C20 C21 C22 C23B 5(3)
N1 C21 C22 C23A 123.2(10)
C20 C21 C22 C23A -58.7(13)
N1 C21 C22 C24B -63(2)
C20 C21 C22 C24B 115(2)
C24A C22 C23A C23B 3(2)
C25A C22 C23A C23B -124(2)
C25B C22 C23A C23B -135(4)
C21 C22 C23A C23B 119(2)
C24B C22 C23A C23B -47(6)
C24A C22 C23A C25B 138(3)
C25A C22 C23A C25B 11(3)
C23B C22 C23A C25B 135(4)
C21 C22 C23A C25B -106(3)
C24B C22 C23A C25B 88(6)
C25A C22 C23B C24A -96(3)
C25B C22 C23B C24A -137(3)
C21 C22 C23B C24A 87(3)
C23A C22 C23B C24A 175(3)
C24B C22 C23B C24A -23(3)
C24A C22 C23B C23A -175(3)
C25A C22 C23B C23A 89(2)
C25B C22 C23B C23A 47(4)
C21 C22 C23B C23A -89(2)
C24B C22 C23B C23A 162(3)
C22 C23A C23B C24A -5(4)
C25B C23A C23B C24A -40(5)
C25B C23A C23B C22 -35(3)
C23A C23B C24A C22 5(3)
C22 C23B C24A C24B 31(4)
C23A C23B C24A C24B 36(7)
C25A C22 C24A C23B 116(3)
C25B C22 C24A C23B 76(5)
C21 C22 C24A C23B -116(3)
C23A C22 C24A C23B -4(3)
C24B C22 C24A C23B 153(4)
C25A C22 C24A C24B -38(3)
C25B C22 C24A C24B -77(5)
C23B C22 C24A C24B -153(4)
C21 C22 C24A C24B 90(3)
C23A C22 C24A C24B -157(3)
C23B C24A C24B C22 -32(4)
C23B C24A C24B C25A -4(6)
C22 C24A C24B C25A 27.3(18)
C25A C22 C24B C24A 145(2)
C25B C22 C24B C24A 140(3)
C23B C22 C24B C24A 20(3)
C21 C22 C24B C24A -106.1(17)
C23A C22 C24B C24A 60(6)
C24A C22 C24B C25A -145(2)
C25B C22 C24B C25A -5(3)
C23B C22 C24B C25A -125(2)
C21 C22 C24B C25A 109.1(12)
C23A C22 C24B C25A -85(5)
C24A C22 C25A C25B -138(4)
C23B C22 C25A C25B -83(5)
C21 C22 C25A C25B 95(4)
C23A C22 C25A C25B -18(5)
C24B C22 C25A C25B -172(5)
C24A C22 C25A C24B 34(3)
C25B C22 C25A C24B 172(5)
C23B C22 C25A C24B 89(4)
C21 C22 C25A C24B -93(3)
C23A C22 C25A C24B 154(3)
C24A C24B C25A C25B -19(7)
C22 C24B C25A C25B 10(6)
C24A C24B C25A C22 -28.9(19)
C24B C25A C25B C22 -9(6)
C22 C25A C25B C23A 19(4)
C24B C25A C25B C23A 10(10)
C24A C22 C25B C25A 68(6)
C23B C22 C25B C25A 119(4)
C21 C22 C25B C25A -100(4)
C23A C22 C25B C25A 162(5)
C24B C22 C25B C25A 8(5)
C24A C22 C25B C23A -94(4)
C25A C22 C25B C23A -162(5)
C23B C22 C25B C23A -43(3)
C21 C22 C25B C23A 98.7(15)
C24B C22 C25B C23A -154(3)
C23B C23A C25B C25A 16(7)
C22 C23A C25B C25A -21(5)
C23B C23A C25B C22 37(3)
C30 N2 C26 C27 0.9(15)
C30 N2 C26 S2 -178.6(7)
Ir1 S2 C26 N2 28.9(9)
Ir2 S2 C26 N2 -61.3(8)
Ir1 S2 C26 C27 -150.6(8)
Ir2 S2 C26 C27 119.2(9)
N2 C26 C27 C28 0.2(19)
S2 C26 C27 C28 179.7(11)
C26 C27 C28 C29 0(2)
C27 C28 C29 C30 -1(2)
C26 N2 C30 C29 -2.3(15)
C26 N2 C30 C31 176.7(8)
C28 C29 C30 N2 2.4(19)
C28 C29 C30 C31 -176.4(12)
N2 C30 C31 C32 164.7(10)
C29 C30 C31 C32 -16.3(16)
N2 C30 C31 C33 -74.5(11)
C29 C30 C31 C33 104.4(13)
N2 C30 C31 C34 42.5(12)
C29 C30 C31 C34 -138.6(11)
